data_4081501
loop_
_publ_author_name
'Halcovitch, Nathan R.'
'Fryzuk, Michael D.'

_publ_section_title
;
 Synthesis of a Dinuclear Ferrocene-Linked Bis(phosphinoamide)scandium
 Hydride Complex
;
_journal_issue 20
_journal_name_full Organometallics
_journal_page_first 5705
_journal_paper_doi 10.1021/om400353h
_journal_volume 32
_journal_year 2013
_chemical_formula_moiety 'C52 H90 Fe2 N4 O2 P4 Sc2'
_chemical_formula_sum 'C52 H90 Fe2 N4 O2 P4 Sc2'
_chemical_formula_weight 1124.78
_chemical_name_systematic
;
 ?
;
_space_group_IT_number 2
_symmetry_cell_setting triclinic
_symmetry_space_group_name_Hall '-P 1'
_symmetry_space_group_name_H-M 'P -1'
_atom_sites_solution_hydrogens geom
_atom_sites_solution_primary direct
_atom_sites_solution_secondary difmap
_audit_creation_method SHELXL-97
_cell_angle_alpha 111.821(3)
_cell_angle_beta 94.872(4)
_cell_angle_gamma 110.731(3)
_cell_formula_units_Z 1
_cell_length_a 10.9158(2)
_cell_length_b 12.0390(2)
_cell_length_c 12.6807(2)
_cell_measurement_reflns_used 6413
_cell_measurement_temperature 90(2)
_cell_measurement_theta_max 22.964
_cell_measurement_theta_min 2.196
_cell_volume 1401.16(7)
_computing_structure_refinement 'SHELXL-97 (Sheldrick, 2008)'
_diffrn_ambient_temperature 90(2)
_diffrn_measured_fraction_theta_full 0.997
_diffrn_measured_fraction_theta_max 0.997
_diffrn_measurement_device_type 'Bruker APEX'
_diffrn_measurement_method 'area detector'
_diffrn_radiation_monochromator graphite
_diffrn_radiation_source 'fine-focus sealed tube'
_diffrn_radiation_type MoK\a
_diffrn_radiation_wavelength 0.71073
_diffrn_reflns_av_R_equivalents 0.0283
_diffrn_reflns_av_sigmaI/netI 0.0251
_diffrn_reflns_limit_h_max 11
_diffrn_reflns_limit_h_min -11
_diffrn_reflns_limit_k_max 13
_diffrn_reflns_limit_k_min -13
_diffrn_reflns_limit_l_max 13
_diffrn_reflns_limit_l_min -13
_diffrn_reflns_number 14519
_diffrn_reflns_theta_full 22.96
_diffrn_reflns_theta_max 22.96
_diffrn_reflns_theta_min 1.79
_exptl_absorpt_coefficient_mu 0.895
_exptl_absorpt_correction_T_max 0.9158
_exptl_absorpt_correction_T_min 0.9002
_exptl_absorpt_correction_type multi-scan
_exptl_absorpt_process_details 'SADABS 2008/1'
_exptl_crystal_colour yellow
_exptl_crystal_density_diffrn 1.338
_exptl_crystal_density_method 'not measured'
_exptl_crystal_description plate
_exptl_crystal_F_000 600
_exptl_crystal_size_max 0.12
_exptl_crystal_size_mid 0.10
_exptl_crystal_size_min 0.10
_refine_diff_density_max 0.378
_refine_diff_density_min -0.268
_refine_diff_density_rms 0.049
_refine_ls_extinction_method none
_refine_ls_goodness_of_fit_ref 1.053
_refine_ls_hydrogen_treatment mixed
_refine_ls_matrix_type full
_refine_ls_number_parameters 322
_refine_ls_number_reflns 3874
_refine_ls_number_restraints 6
_refine_ls_restrained_S_all 1.052
_refine_ls_R_factor_all 0.0350
_refine_ls_R_factor_gt 0.0263
_refine_ls_shift/su_max 0.001
_refine_ls_shift/su_mean 0.000
_refine_ls_structure_factor_coef Fsqd
_refine_ls_weighting_details 'calc w=1/[\s^2^(Fo^2^)+(0.0313P)^2^+0.9095P] where P=(Fo^2^+2Fc^2^)/3'
_refine_ls_weighting_scheme calc
_refine_ls_wR_factor_gt 0.0627
_refine_ls_wR_factor_ref 0.0662
_reflns_number_gt 3310
_reflns_number_total 3874
_reflns_threshold_expression >2\s(I)
_cod_data_source_file om400353h_si_002.cif
_cod_data_source_block mo_mf880_0m
_cod_depositor_comments
;
The following automatic conversions were performed:

'_symmetry_cell_setting' value 'Triclinic' changed to 'triclinic'
according to /home/saulius/struct/CIF-dictionaries/cif_core.dic
dictionary named 'cif_core.dic' version 2.4.2 from 2011-04-26.

Automatic conversion script
Id: cif_fix_values 1891 2012-01-12 08:04:46Z andrius 
;
_cod_original_cell_volume 1401.16(4)
_cod_database_code 4081501

loop_
_symmetry_equiv_pos_as_xyz
'x, y, z'
'-x, -y, -z'

loop_
_atom_site_label
_atom_site_type_symbol
_atom_site_fract_x
_atom_site_fract_y
_atom_site_fract_z
_atom_site_U_iso_or_equiv
_atom_site_adp_type
_atom_site_occupancy
_atom_site_symmetry_multiplicity
_atom_site_calc_flag
_atom_site_refinement_flags
_atom_site_disorder_assembly
_atom_site_disorder_group
C1 C 0.7220(2) 0.3478(2) 0.13061(19) 0.0205(5) Uani 1 1 d . . .
C2 C 0.7540(2) 0.4363(2) 0.0772(2) 0.0216(5) Uani 1 1 d . . .
H2 H 0.8472 0.4972 0.0825 0.026 Uiso 1 1 calc R . .
C3 C 0.6306(2) 0.4237(3) 0.0145(2) 0.0243(6) Uani 1 1 d . . .
H3 H 0.6225 0.4738 -0.0313 0.029 Uiso 1 1 calc R . .
C4 C 0.5222(3) 0.3280(2) 0.0300(2) 0.0261(6) Uani 1 1 d . . .
H4 H 0.4237 0.2993 -0.0025 0.031 Uiso 1 1 calc R . .
C5 C 0.5776(2) 0.2812(2) 0.10134(19) 0.0217(5) Uani 1 1 d . . .
H5 H 0.5246 0.2140 0.1274 0.026 Uiso 1 1 calc R . .
C6 C 0.7375(2) 0.5921(2) 0.36530(19) 0.0173(5) Uani 1 1 d . . .
C7 C 0.7473(2) 0.6725(2) 0.3039(2) 0.0199(5) Uani 1 1 d . . .
H7 H 0.8332 0.7334 0.2971 0.024 Uiso 1 1 calc R . .
C8 C 0.6147(2) 0.6516(2) 0.2547(2) 0.0232(6) Uani 1 1 d . . .
H8 H 0.5917 0.6956 0.2077 0.028 Uiso 1 1 calc R . .
C9 C 0.5206(2) 0.5563(2) 0.2817(2) 0.0234(6) Uani 1 1 d . . .
H9 H 0.4198 0.5216 0.2579 0.028 Uiso 1 1 calc R . .
C10 C 0.5957(2) 0.5193(2) 0.34967(19) 0.0192(5) Uani 1 1 d . . .
H10 H 0.5560 0.4527 0.3805 0.023 Uiso 1 1 calc R . .
C14 C 1.0088(2) 0.3431(2) 0.0632(2) 0.0227(6) Uani 1 1 d . A .
H14 H 0.9441 0.3444 0.0034 0.027 Uiso 1 1 calc R . .
C15 C 1.0934(3) 0.2730(3) 0.0007(2) 0.0321(5) Uani 1 1 d . . .
H15A H 1.1513 0.3256 -0.0337 0.048 Uiso 1 1 calc R . .
H15B H 1.0329 0.1862 -0.0615 0.048 Uiso 1 1 calc R . .
H15C H 1.1499 0.2626 0.0574 0.048 Uiso 1 1 calc R . .
C16 C 1.0995(2) 0.4845(2) 0.1518(2) 0.0255(6) Uani 1 1 d . . .
H16A H 1.1704 0.4846 0.2047 0.038 Uiso 1 1 calc R . .
H16B H 1.0450 0.5233 0.1975 0.038 Uiso 1 1 calc R . .
H16C H 1.1410 0.5363 0.1101 0.038 Uiso 1 1 calc R . .
C17 C 0.8700(2) 0.7868(2) 0.6482(2) 0.0202(5) Uani 1 1 d . A .
H17 H 0.9378 0.8469 0.7254 0.024 Uiso 1 1 calc R . .
C18 C 0.7622(2) 0.6797(2) 0.6678(2) 0.0237(6) Uani 1 1 d . . .
H18A H 0.7254 0.7204 0.7319 0.035 Uiso 1 1 calc R . .
H18B H 0.8025 0.6271 0.6882 0.035 Uiso 1 1 calc R . .
H18C H 0.6893 0.6227 0.5959 0.035 Uiso 1 1 calc R . .
C19 C 0.8085(3) 0.8691(3) 0.6154(2) 0.0264(6) Uani 1 1 d . . .
H19A H 0.7429 0.8142 0.5389 0.040 Uiso 1 1 calc R . .
H19B H 0.8804 0.9432 0.6112 0.040 Uiso 1 1 calc R . .
H19C H 0.7630 0.9026 0.6750 0.040 Uiso 1 1 calc R . .
C20 C 1.0476(2) 0.8456(2) 0.5020(2) 0.0187(5) Uani 1 1 d . A .
H20 H 0.9793 0.8732 0.4749 0.022 Uiso 1 1 calc R . .
C21 C 1.1109(2) 0.7959(2) 0.4015(2) 0.0241(6) Uani 1 1 d . . .
H21A H 1.1628 0.8689 0.3837 0.036 Uiso 1 1 calc R . .
H21B H 1.0393 0.7266 0.3318 0.036 Uiso 1 1 calc R . .
H21C H 1.1711 0.7604 0.4245 0.036 Uiso 1 1 calc R . .
C22 C 1.1541(2) 0.9632(2) 0.6100(2) 0.0261(6) Uani 1 1 d . . .
H22A H 1.2141 0.9341 0.6437 0.039 Uiso 1 1 calc R . .
H22B H 1.1089 0.9998 0.6685 0.039 Uiso 1 1 calc R . .
H22C H 1.2074 1.0309 0.5868 0.039 Uiso 1 1 calc R . .
C23 C 0.6383(2) 0.3192(2) 0.5179(2) 0.0236(6) Uani 1 1 d . A .
H23A H 0.5842 0.3692 0.5142 0.028 Uiso 1 1 calc R . .
H23B H 0.7145 0.3742 0.5889 0.028 Uiso 1 1 calc R . .
C24 C 0.5507(3) 0.1896(3) 0.5201(2) 0.0287(6) Uani 1 1 d . . .
H24A H 0.4659 0.1912 0.5412 0.034 Uiso 1 1 calc R . .
H24B H 0.5997 0.1724 0.5773 0.034 Uiso 1 1 calc R . .
C25 C 0.5207(3) 0.0845(3) 0.3946(2) 0.0290(6) Uani 1 1 d . . .
H25A H 0.5666 0.0264 0.3928 0.035 Uiso 1 1 calc R . .
H25B H 0.4223 0.0302 0.3619 0.035 Uiso 1 1 calc R . .
C26 C 0.5767(2) 0.1638(2) 0.3266(2) 0.0235(6) Uani 1 1 d . A .
H26A H 0.6085 0.1145 0.2617 0.028 Uiso 1 1 calc R . .
H26B H 0.5072 0.1852 0.2937 0.028 Uiso 1 1 calc R . .
N1 N 0.81393(18) 0.32912(19) 0.20137(16) 0.0183(4) Uani 1 1 d . A .
N2 N 0.84404(18) 0.58129(18) 0.42709(15) 0.0157(4) Uani 1 1 d . A .
P1 P 0.91099(6) 0.25280(6) 0.14236(5) 0.02162(16) Uani 1 1 d . . .
P2 P 0.96101(6) 0.71130(6) 0.54513(5) 0.01523(15) Uani 1 1 d . . .
Sc1 Sc 0.87775(4) 0.40865(4) 0.38462(3) 0.01365(12) Uani 1 1 d . . .
Fe1 Fe 0.63801(3) 0.48023(3) 0.18934(3) 0.01712(11) Uani 1 1 d . . .
O1 O 0.68819(15) 0.28203(15) 0.41260(13) 0.0187(4) Uani 1 1 d . . .
C11A C 0.8265(9) 0.0944(10) 0.0240(9) 0.024(2) Uani 0.441(5) 1 d P A 1
H11A H 0.8969 0.0624 -0.0012 0.029 Uiso 0.441(5) 1 calc PR A 1
C12A C 0.7353(6) 0.0010(6) 0.0693(6) 0.0354(18) Uani 0.441(5) 1 d P A 1
H12A H 0.6571 0.0213 0.0833 0.053 Uiso 0.441(5) 1 calc PR A 1
H12B H 0.7867 0.0126 0.1427 0.053 Uiso 0.441(5) 1 calc PR A 1
H12C H 0.7041 -0.0903 0.0107 0.053 Uiso 0.441(5) 1 calc PR A 1
C13A C 0.7408(9) 0.0828(9) -0.0858(8) 0.0321(5) Uani 0.441(5) 1 d PU A 1
H13A H 0.6994 -0.0091 -0.1446 0.048 Uiso 0.441(5) 1 calc PR A 1
H13B H 0.7988 0.1380 -0.1182 0.048 Uiso 0.441(5) 1 calc PR A 1
H13C H 0.6697 0.1122 -0.0643 0.048 Uiso 0.441(5) 1 calc PR A 1
C11B C 0.7690(7) 0.0924(8) 0.0156(7) 0.0226(17) Uani 0.559(5) 1 d P A 2
H11B H 0.6876 0.0710 0.0478 0.027 Uiso 0.559(5) 1 calc PR A 2
C12B C 0.8081(5) -0.0228(5) -0.0111(4) 0.0321(5) Uani 0.559(5) 1 d P A 2
H12D H 0.7312 -0.1044 -0.0657 0.048 Uiso 0.559(5) 1 calc PR A 2
H12E H 0.8330 -0.0292 0.0618 0.048 Uiso 0.559(5) 1 calc PR A 2
H12F H 0.8852 -0.0089 -0.0467 0.048 Uiso 0.559(5) 1 calc PR A 2
C13B C 0.7234(7) 0.1036(7) -0.0965(6) 0.0321(5) Uani 0.559(5) 1 d PU A 2
H13D H 0.7960 0.1132 -0.1374 0.048 Uiso 0.559(5) 1 calc PR A 2
H13E H 0.7025 0.1807 -0.0759 0.048 Uiso 0.559(5) 1 calc PR A 2
H13F H 0.6425 0.0241 -0.1479 0.048 Uiso 0.559(5) 1 calc PR A 2
H27 H 1.068(2) 0.522(2) 0.4351(19) 0.021(6) Uiso 1 1 d . . .

loop_
_atom_site_aniso_label
_atom_site_aniso_U_11
_atom_site_aniso_U_22
_atom_site_aniso_U_33
_atom_site_aniso_U_23
_atom_site_aniso_U_13
_atom_site_aniso_U_12
C1 0.0227(13) 0.0251(14) 0.0149(12) 0.0070(11) 0.0041(10) 0.0132(11)
C2 0.0223(13) 0.0314(14) 0.0181(12) 0.0137(11) 0.0089(10) 0.0147(12)
C3 0.0286(14) 0.0351(15) 0.0162(12) 0.0129(12) 0.0058(11) 0.0191(13)
C4 0.0228(14) 0.0311(15) 0.0187(13) 0.0051(12) 0.0000(10) 0.0120(12)
C5 0.0188(13) 0.0239(13) 0.0187(12) 0.0073(11) 0.0007(10) 0.0078(11)
C6 0.0181(13) 0.0195(13) 0.0165(12) 0.0083(11) 0.0045(10) 0.0097(11)
C7 0.0206(13) 0.0210(13) 0.0205(12) 0.0117(11) 0.0035(10) 0.0089(11)
C8 0.0283(14) 0.0285(14) 0.0205(12) 0.0136(11) 0.0044(11) 0.0176(12)
C9 0.0203(13) 0.0352(15) 0.0213(13) 0.0133(12) 0.0073(10) 0.0170(12)
C10 0.0191(13) 0.0257(14) 0.0177(12) 0.0119(11) 0.0075(10) 0.0112(11)
C14 0.0250(14) 0.0312(15) 0.0201(12) 0.0136(12) 0.0084(10) 0.0172(12)
C15 0.0354(12) 0.0342(13) 0.0307(10) 0.0128(9) 0.0109(9) 0.0196(10)
C16 0.0211(13) 0.0358(16) 0.0254(13) 0.0198(12) 0.0081(11) 0.0106(12)
C17 0.0211(13) 0.0222(13) 0.0197(12) 0.0094(11) 0.0047(10) 0.0113(11)
C18 0.0208(13) 0.0295(14) 0.0236(13) 0.0119(12) 0.0086(10) 0.0125(12)
C19 0.0297(14) 0.0321(15) 0.0272(14) 0.0142(12) 0.0104(11) 0.0215(13)
C20 0.0176(12) 0.0165(12) 0.0245(13) 0.0110(11) 0.0042(10) 0.0077(10)
C21 0.0255(14) 0.0238(14) 0.0344(14) 0.0205(12) 0.0134(11) 0.0130(12)
C22 0.0245(14) 0.0193(13) 0.0353(15) 0.0144(12) 0.0055(11) 0.0076(11)
C23 0.0254(13) 0.0315(15) 0.0264(13) 0.0187(12) 0.0149(11) 0.0168(12)
C24 0.0213(14) 0.0388(16) 0.0410(16) 0.0298(14) 0.0142(12) 0.0139(12)
C25 0.0194(13) 0.0266(14) 0.0511(17) 0.0248(14) 0.0128(12) 0.0109(12)
C26 0.0173(13) 0.0195(13) 0.0282(14) 0.0090(11) 0.0019(10) 0.0039(11)
N1 0.0167(10) 0.0220(11) 0.0167(10) 0.0091(9) 0.0035(8) 0.0080(9)
N2 0.0138(10) 0.0164(10) 0.0178(10) 0.0093(9) 0.0021(8) 0.0057(9)
P1 0.0282(4) 0.0232(4) 0.0205(3) 0.0123(3) 0.0083(3) 0.0148(3)
P2 0.0150(3) 0.0152(3) 0.0172(3) 0.0083(3) 0.0035(2) 0.0070(3)
Sc1 0.0125(2) 0.0149(2) 0.0135(2) 0.00788(19) 0.00216(17) 0.00405(19)
Fe1 0.01460(18) 0.0230(2) 0.01616(18) 0.01046(15) 0.00367(13) 0.00828(15)
O1 0.0151(8) 0.0197(9) 0.0203(8) 0.0106(7) 0.0060(7) 0.0039(7)
C11A 0.021(6) 0.021(4) 0.030(4) 0.007(3) 0.010(5) 0.012(5)
C12A 0.028(4) 0.024(3) 0.039(4) 0.008(3) 0.004(3) 0.001(3)
C13A 0.0354(12) 0.0342(13) 0.0307(10) 0.0128(9) 0.0109(9) 0.0196(10)
C11B 0.013(4) 0.018(3) 0.029(3) 0.004(2) 0.005(3) 0.004(3)
C12B 0.0354(12) 0.0342(13) 0.0307(10) 0.0128(9) 0.0109(9) 0.0196(10)
C13B 0.0354(12) 0.0342(13) 0.0307(10) 0.0128(9) 0.0109(9) 0.0196(10)

loop_
_atom_type_symbol
_atom_type_description
_atom_type_scat_dispersion_real
_atom_type_scat_dispersion_imag
_atom_type_scat_source
C C 0.0033 0.0016 'International Tables Vol C Tables 4.2.6.8 and 6.1.1.4'
H H 0.0000 0.0000 'International Tables Vol C Tables 4.2.6.8 and 6.1.1.4'
N N 0.0061 0.0033 'International Tables Vol C Tables 4.2.6.8 and 6.1.1.4'
P P 0.1023 0.0942 'International Tables Vol C Tables 4.2.6.8 and 6.1.1.4'
Sc Sc 0.2519 0.3716 'International Tables Vol C Tables 4.2.6.8 and 6.1.1.4'
Fe Fe 0.3463 0.8444 'International Tables Vol C Tables 4.2.6.8 and 6.1.1.4'
O O 0.0106 0.0060 'International Tables Vol C Tables 4.2.6.8 and 6.1.1.4'

loop_
_geom_angle_atom_site_label_1
_geom_angle_atom_site_label_2
_geom_angle_atom_site_label_3
_geom_angle
_geom_angle_site_symmetry_1
_geom_angle_site_symmetry_3
N1 C1 C2 127.3(2) . .
N1 C1 C5 125.7(2) . .
C2 C1 C5 107.0(2) . .
N1 C1 Fe1 126.01(16) . .
C2 C1 Fe1 68.83(13) . .
C5 C1 Fe1 69.43(13) . .
C1 C2 C3 108.7(2) . .
C1 C2 Fe1 70.30(13) . .
C3 C2 Fe1 70.08(13) . .
C1 C2 H2 125.6 . .
C3 C2 H2 125.6 . .
Fe1 C2 H2 125.6 . .
C4 C3 C2 107.6(2) . .
C4 C3 Fe1 69.95(13) . .
C2 C3 Fe1 68.81(13) . .
C4 C3 H3 126.2 . .
C2 C3 H3 126.2 . .
Fe1 C3 H3 126.2 . .
C3 C4 C5 108.2(2) . .
C3 C4 Fe1 69.59(14) . .
C5 C4 Fe1 69.46(13) . .
C3 C4 H4 125.9 . .
C5 C4 H4 125.9 . .
Fe1 C4 H4 125.9 . .
C4 C5 C1 108.5(2) . .
C4 C5 Fe1 69.88(14) . .
C1 C5 Fe1 69.68(14) . .
C4 C5 H5 125.7 . .
C1 C5 H5 125.7 . .
Fe1 C5 H5 125.7 . .
N2 C6 C7 128.1(2) . .
N2 C6 C10 125.5(2) . .
C7 C6 C10 106.35(19) . .
N2 C6 Fe1 126.64(15) . .
C7 C6 Fe1 68.21(13) . .
C10 C6 Fe1 68.48(12) . .
C8 C7 C6 108.8(2) . .
C8 C7 Fe1 69.62(14) . .
C6 C7 Fe1 70.96(13) . .
C8 C7 H7 125.6 . .
C6 C7 H7 125.6 . .
Fe1 C7 H7 125.6 . .
C9 C8 C7 108.4(2) . .
C9 C8 Fe1 69.58(14) . .
C7 C8 Fe1 69.51(13) . .
C9 C8 H8 125.8 . .
C7 C8 H8 125.8 . .
Fe1 C8 H8 125.8 . .
C8 C9 C10 107.6(2) . .
C8 C9 Fe1 69.69(14) . .
C10 C9 Fe1 69.78(13) . .
C8 C9 H9 126.2 . .
C10 C9 H9 126.2 . .
Fe1 C9 H9 126.2 . .
C9 C10 C6 108.9(2) . .
C9 C10 Fe1 69.23(13) . .
C6 C10 Fe1 70.68(13) . .
C9 C10 H10 125.5 . .
C6 C10 H10 125.5 . .
Fe1 C10 H10 125.5 . .
C16 C14 C15 111.0(2) . .
C16 C14 P1 108.73(16) . .
C15 C14 P1 110.00(17) . .
C16 C14 H14 109.0 . .
C15 C14 H14 109.0 . .
P1 C14 H14 109.0 . .
C14 C15 H15A 109.5 . .
C14 C15 H15B 109.5 . .
H15A C15 H15B 109.5 . .
C14 C15 H15C 109.5 . .
H15A C15 H15C 109.5 . .
H15B C15 H15C 109.5 . .
C14 C16 H16A 109.5 . .
C14 C16 H16B 109.5 . .
H16A C16 H16B 109.5 . .
C14 C16 H16C 109.5 . .
H16A C16 H16C 109.5 . .
H16B C16 H16C 109.5 . .
C18 C17 C19 110.1(2) . .
C18 C17 P2 109.31(16) . .
C19 C17 P2 116.74(16) . .
C18 C17 H17 106.7 . .
C19 C17 H17 106.7 . .
P2 C17 H17 106.7 . .
C17 C18 H18A 109.5 . .
C17 C18 H18B 109.5 . .
H18A C18 H18B 109.5 . .
C17 C18 H18C 109.5 . .
H18A C18 H18C 109.5 . .
H18B C18 H18C 109.5 . .
C17 C19 H19A 109.5 . .
C17 C19 H19B 109.5 . .
H19A C19 H19B 109.5 . .
C17 C19 H19C 109.5 . .
H19A C19 H19C 109.5 . .
H19B C19 H19C 109.5 . .
C21 C20 C22 111.73(19) . .
C21 C20 P2 109.84(16) . .
C22 C20 P2 108.53(16) . .
C21 C20 H20 108.9 . .
C22 C20 H20 108.9 . .
P2 C20 H20 108.9 . .
C20 C21 H21A 109.5 . .
C20 C21 H21B 109.5 . .
H21A C21 H21B 109.5 . .
C20 C21 H21C 109.5 . .
H21A C21 H21C 109.5 . .
H21B C21 H21C 109.5 . .
C20 C22 H22A 109.5 . .
C20 C22 H22B 109.5 . .
H22A C22 H22B 109.5 . .
C20 C22 H22C 109.5 . .
H22A C22 H22C 109.5 . .
H22B C22 H22C 109.5 . .
O1 C23 C24 105.33(19) . .
O1 C23 H23A 110.7 . .
C24 C23 H23A 110.7 . .
O1 C23 H23B 110.7 . .
C24 C23 H23B 110.7 . .
H23A C23 H23B 108.8 . .
C23 C24 C25 104.72(19) . .
C23 C24 H24A 110.8 . .
C25 C24 H24A 110.8 . .
C23 C24 H24B 110.8 . .
C25 C24 H24B 110.8 . .
H24A C24 H24B 108.9 . .
C26 C25 C24 104.0(2) . .
C26 C25 H25A 110.9 . .
C24 C25 H25A 110.9 . .
C26 C25 H25B 110.9 . .
C24 C25 H25B 110.9 . .
H25A C25 H25B 109.0 . .
O1 C26 C25 104.31(19) . .
O1 C26 H26A 110.9 . .
C25 C26 H26A 110.9 . .
O1 C26 H26B 110.9 . .
C25 C26 H26B 110.9 . .
H26A C26 H26B 108.9 . .
C1 N1 P1 121.09(15) . .
C1 N1 Sc1 129.78(15) . .
P1 N1 Sc1 108.44(9) . .
C6 N2 P2 121.58(15) . .
C6 N2 Sc1 125.80(14) . .
P2 N2 Sc1 112.61(9) . .
N1 P1 C11A 116.9(3) . .
N1 P1 C14 107.39(10) . .
C11A P1 C14 99.1(3) . .
N1 P1 C11B 98.9(2) . .
C11A P1 C11B 18.1(3) . .
C14 P1 C11B 103.7(3) . .
N1 P1 Sc1 40.28(6) . .
C11A P1 Sc1 138.3(3) . .
C14 P1 Sc1 119.69(8) . .
C11B P1 Sc1 125.7(2) . .
N2 P2 C20 108.99(10) . .
N2 P2 C17 107.90(10) . .
C20 P2 C17 101.12(10) . .
N2 P2 Sc1 101.33(7) . 2_766
C20 P2 Sc1 117.49(7) . 2_766
C17 P2 Sc1 119.62(7) . 2_766
N2 P2 Sc1 38.04(6) . .
C20 P2 Sc1 123.86(7) . .
C17 P2 Sc1 128.20(8) . .
Sc1 P2 Sc1 63.357(18) 2_766 .
N1 Sc1 N2 98.43(7) . .
N1 Sc1 O1 97.06(7) . .
N2 Sc1 O1 99.15(6) . .
N1 Sc1 P2 111.16(6) . 2_766
N2 Sc1 P2 145.89(5) . 2_766
O1 Sc1 P2 93.81(4) . 2_766
N1 Sc1 P1 31.28(5) . .
N2 Sc1 P1 123.11(5) . .
O1 Sc1 P1 108.62(4) . .
P2 Sc1 P1 81.202(19) 2_766 .
N1 Sc1 P2 121.45(6) . .
N2 Sc1 P2 29.35(5) . .
O1 Sc1 P2 111.01(4) . .
P2 Sc1 P2 116.643(18) 2_766 .
P1 Sc1 P2 134.68(2) . .
N1 Sc1 Sc1 147.68(6) . 2_766
N2 Sc1 Sc1 83.60(5) . 2_766
O1 Sc1 Sc1 114.56(4) . 2_766
P2 Sc1 Sc1 62.345(18) 2_766 2_766
P1 Sc1 Sc1 123.91(2) . 2_766
P2 Sc1 Sc1 54.298(16) . 2_766
N1 Sc1 H27 109.5(7) . .
N2 Sc1 H27 87.0(7) . .
O1 Sc1 H27 151.6(7) . .
P2 Sc1 H27 67.8(7) 2_766 .
P1 Sc1 H27 90.4(7) . .
P2 Sc1 H27 63.5(7) . .
Sc1 Sc1 H27 38.2(7) 2_766 .
C2 Fe1 C7 105.38(10) . .
C2 Fe1 C9 164.81(9) . .
C7 Fe1 C9 68.88(10) . .
C2 Fe1 C8 125.99(10) . .
C7 Fe1 C8 40.87(9) . .
C9 Fe1 C8 40.73(10) . .
C2 Fe1 C10 151.58(9) . .
C7 Fe1 C10 68.56(9) . .
C9 Fe1 C10 40.98(9) . .
C8 Fe1 C10 68.48(9) . .
C2 Fe1 C5 68.50(10) . .
C7 Fe1 C5 161.62(9) . .
C9 Fe1 C5 121.26(10) . .
C8 Fe1 C5 156.40(9) . .
C10 Fe1 C5 108.08(10) . .
C2 Fe1 C3 41.11(9) . .
C7 Fe1 C3 119.15(10) . .
C9 Fe1 C3 128.28(9) . .
C8 Fe1 C3 108.99(10) . .
C10 Fe1 C3 166.08(9) . .
C5 Fe1 C3 68.41(10) . .
C2 Fe1 C1 40.86(10) . .
C7 Fe1 C1 123.33(9) . .
C9 Fe1 C1 154.04(10) . .
C8 Fe1 C1 162.05(10) . .
C10 Fe1 C1 117.80(9) . .
C5 Fe1 C1 40.89(9) . .
C3 Fe1 C1 69.02(9) . .
C2 Fe1 C4 68.55(10) . .
C7 Fe1 C4 155.05(10) . .
C9 Fe1 C4 110.37(10) . .
C8 Fe1 C4 122.03(10) . .
C10 Fe1 C4 128.29(10) . .
C5 Fe1 C4 40.66(9) . .
C3 Fe1 C4 40.45(10) . .
C1 Fe1 C4 68.80(9) . .
C2 Fe1 C6 116.38(9) . .
C7 Fe1 C6 40.84(9) . .
C9 Fe1 C6 69.10(9) . .
C8 Fe1 C6 68.78(9) . .
C10 Fe1 C6 40.84(9) . .
C5 Fe1 C6 124.88(9) . .
C3 Fe1 C6 152.33(10) . .
C1 Fe1 C6 104.30(9) . .
C4 Fe1 C6 163.91(10) . .
C26 O1 C23 104.75(17) . .
C26 O1 Sc1 128.46(13) . .
C23 O1 Sc1 125.50(13) . .
C12A C11A C13A 108.6(7) . .
C12A C11A P1 108.4(6) . .
C13A C11A P1 117.2(7) . .
C12A C11A H11A 107.4 . .
C13A C11A H11A 107.4 . .
P1 C11A H11A 107.4 . .
C12B C11B C13B 111.6(6) . .
C12B C11B P1 110.2(4) . .
C13B C11B P1 116.3(5) . .
C12B C11B H11B 106.0 . .
C13B C11B H11B 106.0 . .
P1 C11B H11B 106.0 . .
C11B C12B H12D 109.5 . .
C11B C12B H12E 109.5 . .
H12D C12B H12E 109.5 . .
C11B C12B H12F 109.5 . .
H12D C12B H12F 109.5 . .
H12E C12B H12F 109.5 . .
C11B C13B H13D 109.5 . .
C11B C13B H13E 109.5 . .
H13D C13B H13E 109.5 . .
C11B C13B H13F 109.5 . .
H13D C13B H13F 109.5 . .
H13E C13B H13F 109.5 . .

loop_
_geom_bond_atom_site_label_1
_geom_bond_atom_site_label_2
_geom_bond_distance
_geom_bond_site_symmetry_2
C1 N1 1.422(3) .
C1 C2 1.425(3) .
C1 C5 1.431(3) .
C1 Fe1 2.050(2) .
C2 C3 1.432(3) .
C2 Fe1 2.031(2) .
C2 H2 1.0000 .
C3 C4 1.418(4) .
C3 Fe1 2.048(2) .
C3 H3 1.0000 .
C4 C5 1.424(3) .
C4 Fe1 2.052(2) .
C4 H4 1.0000 .
C5 Fe1 2.047(2) .
C5 H5 1.0000 .
C6 N2 1.419(3) .
C6 C7 1.433(3) .
C6 C10 1.436(3) .
C6 Fe1 2.071(2) .
C7 C8 1.421(3) .
C7 Fe1 2.035(2) .
C7 H7 1.0000 .
C8 C9 1.417(3) .
C8 Fe1 2.036(2) .
C8 H8 1.0000 .
C9 C10 1.427(3) .
C9 Fe1 2.035(2) .
C9 H9 1.0000 .
C10 Fe1 2.042(2) .
C10 H10 1.0000 .
C14 C16 1.528(3) .
C14 C15 1.540(3) .
C14 P1 1.871(2) .
C14 H14 1.0000 .
C15 H15A 0.9800 .
C15 H15B 0.9800 .
C15 H15C 0.9800 .
C16 H16A 0.9800 .
C16 H16B 0.9800 .
C16 H16C 0.9800 .
C17 C18 1.524(3) .
C17 C19 1.528(3) .
C17 P2 1.870(2) .
C17 H17 1.0000 .
C18 H18A 0.9800 .
C18 H18B 0.9800 .
C18 H18C 0.9800 .
C19 H19A 0.9800 .
C19 H19B 0.9800 .
C19 H19C 0.9800 .
C20 C21 1.528(3) .
C20 C22 1.535(3) .
C20 P2 1.863(2) .
C20 H20 1.0000 .
C21 H21A 0.9800 .
C21 H21B 0.9800 .
C21 H21C 0.9800 .
C22 H22A 0.9800 .
C22 H22B 0.9800 .
C22 H22C 0.9800 .
C23 O1 1.460(3) .
C23 C24 1.526(3) .
C23 H23A 0.9900 .
C23 H23B 0.9900 .
C24 C25 1.536(4) .
C24 H24A 0.9900 .
C24 H24B 0.9900 .
C25 C26 1.522(3) .
C25 H25A 0.9900 .
C25 H25B 0.9900 .
C26 O1 1.446(3) .
C26 H26A 0.9900 .
C26 H26B 0.9900 .
N1 P1 1.6850(19) .
N1 Sc1 2.0977(18) .
N2 P2 1.6850(18) .
N2 Sc1 2.1185(19) .
P1 C11A 1.770(10) .
P1 C11B 1.966(8) .
P1 Sc1 3.0782(7) .
P2 Sc1 2.9097(7) 2_766
P2 Sc1 3.1737(7) .
Sc1 O1 2.2417(15) .
Sc1 P2 2.9097(7) 2_766
Sc1 Sc1 3.2026(8) 2_766
Sc1 H27 1.93(2) .
C11A C12A 1.539(12) .
C11A C13A 1.541(12) .
C11A H11A 1.0000 .
C12A H12A 0.9800 .
C12A H12B 0.9800 .
C12A H12C 0.9800 .
C13A H13A 0.9800 .
C13A H13B 0.9800 .
C13A H13C 0.9800 .
C11B C12B 1.521(9) .
C11B C13B 1.536(10) .
C11B H11B 1.0000 .
C12B H12D 0.9800 .
C12B H12E 0.9800 .
C12B H12F 0.9800 .
C13B H13D 0.9800 .
C13B H13E 0.9800 .
C13B H13F 0.9800 .

loop_
_geom_torsion_atom_site_label_1
_geom_torsion_atom_site_label_2
_geom_torsion_atom_site_label_3
_geom_torsion_atom_site_label_4
_geom_torsion
_geom_torsion_site_symmetry_1
_geom_torsion_site_symmetry_4
N1 C1 C2 C3 -179.6(2) . .
C5 C1 C2 C3 -0.6(3) . .
Fe1 C1 C2 C3 -59.78(16) . .
N1 C1 C2 Fe1 -119.8(2) . .
C5 C1 C2 Fe1 59.21(16) . .
C1 C2 C3 C4 0.5(3) . .
Fe1 C2 C3 C4 -59.42(17) . .
C1 C2 C3 Fe1 59.91(16) . .
C2 C3 C4 C5 -0.2(3) . .
Fe1 C3 C4 C5 -58.92(17) . .
C2 C3 C4 Fe1 58.71(16) . .
C3 C4 C5 C1 -0.1(3) . .
Fe1 C4 C5 C1 -59.14(16) . .
C3 C4 C5 Fe1 59.00(17) . .
N1 C1 C5 C4 179.5(2) . .
C2 C1 C5 C4 0.4(3) . .
Fe1 C1 C5 C4 59.26(17) . .
N1 C1 C5 Fe1 120.2(2) . .
C2 C1 C5 Fe1 -58.83(16) . .
N2 C6 C7 C8 179.8(2) . .
C10 C6 C7 C8 1.5(3) . .
Fe1 C6 C7 C8 59.58(16) . .
N2 C6 C7 Fe1 120.2(2) . .
C10 C6 C7 Fe1 -58.06(15) . .
C6 C7 C8 C9 -1.5(3) . .
Fe1 C7 C8 C9 58.89(17) . .
C6 C7 C8 Fe1 -60.41(16) . .
C7 C8 C9 C10 0.9(3) . .
Fe1 C8 C9 C10 59.74(16) . .
C7 C8 C9 Fe1 -58.85(16) . .
C8 C9 C10 C6 0.1(3) . .
Fe1 C9 C10 C6 59.74(16) . .
C8 C9 C10 Fe1 -59.68(16) . .
N2 C6 C10 C9 -179.3(2) . .
C7 C6 C10 C9 -1.0(3) . .
Fe1 C6 C10 C9 -58.86(16) . .
N2 C6 C10 Fe1 -120.4(2) . .
C7 C6 C10 Fe1 57.89(15) . .
O1 C23 C24 C25 -17.1(2) . .
C23 C24 C25 C26 -7.6(2) . .
C24 C25 C26 O1 30.0(2) . .
C2 C1 N1 P1 -71.7(3) . .
C5 C1 N1 P1 109.4(2) . .
Fe1 C1 N1 P1 -161.35(12) . .
C2 C1 N1 Sc1 97.5(3) . .
C5 C1 N1 Sc1 -81.3(3) . .
Fe1 C1 N1 Sc1 7.9(3) . .
C7 C6 N2 P2 62.2(3) . .
C10 C6 N2 P2 -119.8(2) . .
Fe1 C6 N2 P2 151.96(13) . .
C7 C6 N2 Sc1 -117.0(2) . .
C10 C6 N2 Sc1 60.9(3) . .
Fe1 C6 N2 Sc1 -27.3(3) . .
C1 N1 P1 C11A -54.5(4) . .
Sc1 N1 P1 C11A 134.2(4) . .
C1 N1 P1 C14 55.7(2) . .
Sc1 N1 P1 C14 -115.67(11) . .
C1 N1 P1 C11B -51.8(3) . .
Sc1 N1 P1 C11B 136.8(3) . .
C1 N1 P1 Sc1 171.3(2) . .
C16 C14 P1 N1 61.74(18) . .
C15 C14 P1 N1 -176.55(16) . .
C16 C14 P1 C11A -176.3(3) . .
C15 C14 P1 C11A -54.6(3) . .
C16 C14 P1 C11B 165.9(3) . .
C15 C14 P1 C11B -72.4(3) . .
C16 C14 P1 Sc1 19.62(19) . .
C15 C14 P1 Sc1 141.33(14) . .
C6 N2 P2 C20 -58.27(19) . .
Sc1 N2 P2 C20 121.08(10) . .
C6 N2 P2 C17 50.72(19) . .
Sc1 N2 P2 C17 -129.93(10) . .
C6 N2 P2 Sc1 177.20(15) . 2_766
Sc1 N2 P2 Sc1 -3.45(9) . 2_766
C6 N2 P2 Sc1 -179.4(2) . .
C21 C20 P2 N2 -57.40(18) . .
C22 C20 P2 N2 -179.82(15) . .
C21 C20 P2 C17 -170.91(16) . .
C22 C20 P2 C17 66.67(17) . .
C21 C20 P2 Sc1 57.01(18) . 2_766
C22 C20 P2 Sc1 -65.41(17) . 2_766
C21 C20 P2 Sc1 -17.94(19) . .
C22 C20 P2 Sc1 -140.36(13) . .
C18 C17 P2 N2 50.09(18) . .
C19 C17 P2 N2 -75.72(19) . .
C18 C17 P2 C20 164.42(16) . .
C19 C17 P2 C20 38.6(2) . .
C18 C17 P2 Sc1 -64.81(17) . 2_766
C19 C17 P2 Sc1 169.38(15) . 2_766
C18 C17 P2 Sc1 13.1(2) . .
C19 C17 P2 Sc1 -112.68(17) . .
C1 N1 Sc1 N2 -25.3(2) . .
P1 N1 Sc1 N2 145.05(10) . .
C1 N1 Sc1 O1 75.1(2) . .
P1 N1 Sc1 O1 -114.55(9) . .
C1 N1 Sc1 P2 172.00(18) . 2_766
P1 N1 Sc1 P2 -17.67(11) . 2_766
C1 N1 Sc1 P1 -170.3(3) . .
C1 N1 Sc1 P2 -44.8(2) . .
P1 N1 Sc1 P2 125.50(8) . .
C1 N1 Sc1 Sc1 -116.61(18) . 2_766
P1 N1 Sc1 Sc1 53.72(16) . 2_766
C6 N2 Sc1 N1 34.96(18) . .
P2 N2 Sc1 N1 -144.36(10) . .
C6 N2 Sc1 O1 -63.66(17) . .
P2 N2 Sc1 O1 117.02(9) . .
C6 N2 Sc1 P2 -174.64(12) . 2_766
P2 N2 Sc1 P2 6.04(16) . 2_766
C6 N2 Sc1 P1 55.76(18) . .
P2 N2 Sc1 P1 -123.56(8) . .
C6 N2 Sc1 P2 179.3(2) . .
C6 N2 Sc1 Sc1 -177.59(17) . 2_766
P2 N2 Sc1 Sc1 3.09(8) . 2_766
C11A P1 Sc1 N1 -74.1(5) . .
C14 P1 Sc1 N1 81.91(13) . .
C11B P1 Sc1 N1 -56.4(3) . .
N1 P1 Sc1 N2 -42.57(12) . .
C11A P1 Sc1 N2 -116.6(5) . .
C14 P1 Sc1 N2 39.34(11) . .
C11B P1 Sc1 N2 -99.0(3) . .
N1 P1 Sc1 O1 72.27(11) . .
C11A P1 Sc1 O1 -1.8(5) . .
C14 P1 Sc1 O1 154.18(10) . .
C11B P1 Sc1 O1 15.9(3) . .
N1 P1 Sc1 P2 163.35(10) . 2_766
C11A P1 Sc1 P2 89.3(5) . 2_766
C14 P1 Sc1 P2 -114.74(9) . 2_766
C11B P1 Sc1 P2 107.0(3) . 2_766
N1 P1 Sc1 P2 -77.63(11) . .
C11A P1 Sc1 P2 -151.7(5) . .
C14 P1 Sc1 P2 4.28(10) . .
C11B P1 Sc1 P2 -134.0(3) . .
N1 P1 Sc1 Sc1 -148.71(11) . 2_766
C11A P1 Sc1 Sc1 137.2(5) . 2_766
C14 P1 Sc1 Sc1 -66.80(9) . 2_766
C11B P1 Sc1 Sc1 154.9(3) . 2_766
N2 P2 Sc1 N1 42.50(12) . .
C20 P2 Sc1 N1 -34.70(11) . .
C17 P2 Sc1 N1 110.72(11) . .
Sc1 P2 Sc1 N1 -141.29(7) 2_766 .
C20 P2 Sc1 N2 -77.20(13) . .
C17 P2 Sc1 N2 68.22(13) . .
Sc1 P2 Sc1 N2 176.21(10) 2_766 .
N2 P2 Sc1 O1 -70.41(11) . .
C20 P2 Sc1 O1 -147.61(10) . .
C17 P2 Sc1 O1 -2.19(10) . .
Sc1 P2 Sc1 O1 105.80(5) 2_766 .
N2 P2 Sc1 P2 -176.21(10) . 2_766
C20 P2 Sc1 P2 106.58(9) . 2_766
C17 P2 Sc1 P2 -107.99(9) . 2_766
Sc1 P2 Sc1 P2 0.0 2_766 2_766
N2 P2 Sc1 P1 78.99(10) . .
C20 P2 Sc1 P1 1.78(10) . .
C17 P2 Sc1 P1 147.20(9) . .
Sc1 P2 Sc1 P1 -104.80(3) 2_766 .
N2 P2 Sc1 Sc1 -176.21(10) . 2_766
C20 P2 Sc1 Sc1 106.58(9) . 2_766
C17 P2 Sc1 Sc1 -107.99(9) . 2_766
C1 C2 Fe1 C7 123.57(14) . .
C3 C2 Fe1 C7 -116.94(15) . .
C1 C2 Fe1 C9 -170.8(3) . .
C3 C2 Fe1 C9 -51.3(4) . .
C1 C2 Fe1 C8 163.26(13) . .
C3 C2 Fe1 C8 -77.25(18) . .
C1 C2 Fe1 C10 50.3(3) . .
C3 C2 Fe1 C10 169.81(19) . .
C1 C2 Fe1 C5 -38.13(13) . .
C3 C2 Fe1 C5 81.36(15) . .
C1 C2 Fe1 C3 -119.5(2) . .
C3 C2 Fe1 C1 119.5(2) . .
C1 C2 Fe1 C4 -81.97(15) . .
C3 C2 Fe1 C4 37.52(15) . .
C1 C2 Fe1 C6 81.25(15) . .
C3 C2 Fe1 C6 -159.25(14) . .
C8 C7 Fe1 C2 127.84(14) . .
C6 C7 Fe1 C2 -112.74(14) . .
C8 C7 Fe1 C9 -37.34(14) . .
C6 C7 Fe1 C9 82.08(14) . .
C6 C7 Fe1 C8 119.42(19) . .
C8 C7 Fe1 C10 -81.47(15) . .
C6 C7 Fe1 C10 37.95(13) . .
C8 C7 Fe1 C5 -164.3(3) . .
C6 C7 Fe1 C5 -44.9(4) . .
C8 C7 Fe1 C3 85.68(16) . .
C6 C7 Fe1 C3 -154.89(13) . .
C8 C7 Fe1 C1 168.57(13) . .
C6 C7 Fe1 C1 -72.01(16) . .
C8 C7 Fe1 C4 55.8(3) . .
C6 C7 Fe1 C4 175.2(2) . .
C8 C7 Fe1 C6 -119.42(19) . .
C8 C9 Fe1 C2 -32.8(4) . .
C10 C9 Fe1 C2 -151.5(3) . .
C8 C9 Fe1 C7 37.46(14) . .
C10 C9 Fe1 C7 -81.21(15) . .
C10 C9 Fe1 C8 -118.7(2) . .
C8 C9 Fe1 C10 118.7(2) . .
C8 C9 Fe1 C5 -159.68(13) . .
C10 C9 Fe1 C5 81.65(16) . .
C8 C9 Fe1 C3 -73.66(18) . .
C10 C9 Fe1 C3 167.68(14) . .
C8 C9 Fe1 C1 160.97(19) . .
C10 C9 Fe1 C1 42.3(3) . .
C8 C9 Fe1 C4 -115.85(15) . .
C10 C9 Fe1 C4 125.49(14) . .
C8 C9 Fe1 C6 81.35(14) . .
C10 C9 Fe1 C6 -37.32(14) . .
C9 C8 Fe1 C2 169.89(13) . .
C7 C8 Fe1 C2 -70.23(17) . .
C9 C8 Fe1 C7 -119.88(19) . .
C7 C8 Fe1 C9 119.88(19) . .
C9 C8 Fe1 C10 -38.21(13) . .
C7 C8 Fe1 C10 81.67(14) . .
C9 C8 Fe1 C5 47.8(3) . .
C7 C8 Fe1 C5 167.7(2) . .
C9 C8 Fe1 C3 127.19(14) . .
C7 C8 Fe1 C3 -112.93(14) . .
C9 C8 Fe1 C1 -152.4(3) . .
C7 C8 Fe1 C1 -32.5(3) . .
C9 C8 Fe1 C4 84.41(16) . .
C7 C8 Fe1 C4 -155.71(14) . .
C9 C8 Fe1 C6 -82.22(14) . .
C7 C8 Fe1 C6 37.66(14) . .
C9 C10 Fe1 C2 164.76(19) . .
C6 C10 Fe1 C2 44.8(3) . .
C9 C10 Fe1 C7 82.05(15) . .
C6 C10 Fe1 C7 -37.95(13) . .
C6 C10 Fe1 C9 -120.0(2) . .
C9 C10 Fe1 C8 37.99(14) . .
C6 C10 Fe1 C8 -82.02(14) . .
C9 C10 Fe1 C5 -117.17(15) . .
C6 C10 Fe1 C5 122.83(13) . .
C9 C10 Fe1 C3 -44.1(5) . .
C6 C10 Fe1 C3 -164.1(4) . .
C9 C10 Fe1 C1 -160.54(14) . .
C6 C10 Fe1 C1 79.46(15) . .
C9 C10 Fe1 C4 -76.54(18) . .
C6 C10 Fe1 C4 163.45(13) . .
C9 C10 Fe1 C6 120.0(2) . .
C4 C5 Fe1 C2 -81.68(15) . .
C1 C5 Fe1 C2 38.11(13) . .
C4 C5 Fe1 C7 -155.4(3) . .
C1 C5 Fe1 C7 -35.6(4) . .
C4 C5 Fe1 C9 85.30(16) . .
C1 C5 Fe1 C9 -154.91(13) . .
C4 C5 Fe1 C8 50.8(3) . .
C1 C5 Fe1 C8 170.6(2) . .
C4 C5 Fe1 C10 128.35(14) . .
C1 C5 Fe1 C10 -111.86(14) . .
C4 C5 Fe1 C3 -37.33(14) . .
C1 C5 Fe1 C3 82.46(14) . .
C4 C5 Fe1 C1 -119.8(2) . .
C1 C5 Fe1 C4 119.8(2) . .
C4 C5 Fe1 C6 170.40(14) . .
C1 C5 Fe1 C6 -69.81(16) . .
C4 C3 Fe1 C2 119.1(2) . .
C4 C3 Fe1 C7 -161.08(14) . .
C2 C3 Fe1 C7 79.80(17) . .
C4 C3 Fe1 C9 -75.98(18) . .
C2 C3 Fe1 C9 164.90(15) . .
C4 C3 Fe1 C8 -117.45(15) . .
C2 C3 Fe1 C8 123.43(15) . .
C4 C3 Fe1 C10 -40.4(5) . .
C2 C3 Fe1 C10 -159.5(4) . .
C4 C3 Fe1 C5 37.51(14) . .
C2 C3 Fe1 C5 -81.61(15) . .
C4 C3 Fe1 C1 81.54(15) . .
C2 C3 Fe1 C1 -37.58(15) . .
C2 C3 Fe1 C4 -119.1(2) . .
C4 C3 Fe1 C6 162.23(18) . .
C2 C3 Fe1 C6 43.1(3) . .
N1 C1 Fe1 C2 121.5(3) . .
C5 C1 Fe1 C2 -118.64(19) . .
N1 C1 Fe1 C7 47.5(2) . .
C2 C1 Fe1 C7 -74.05(16) . .
C5 C1 Fe1 C7 167.32(13) . .
N1 C1 Fe1 C9 -64.0(3) . .
C2 C1 Fe1 C9 174.52(19) . .
C5 C1 Fe1 C9 55.9(3) . .
N1 C1 Fe1 C8 72.4(4) . .
C2 C1 Fe1 C8 -49.2(3) . .
C5 C1 Fe1 C8 -167.8(3) . .
N1 C1 Fe1 C10 -34.0(2) . .
C2 C1 Fe1 C10 -155.54(13) . .
C5 C1 Fe1 C10 85.82(15) . .
N1 C1 Fe1 C5 -119.8(3) . .
C2 C1 Fe1 C5 118.64(19) . .
N1 C1 Fe1 C3 159.3(2) . .
C2 C1 Fe1 C3 37.80(14) . .
C5 C1 Fe1 C3 -80.84(14) . .
N1 C1 Fe1 C4 -157.2(2) . .
C2 C1 Fe1 C4 81.30(15) . .
C5 C1 Fe1 C4 -37.33(14) . .
N1 C1 Fe1 C6 7.5(2) . .
C2 C1 Fe1 C6 -113.98(14) . .
C5 C1 Fe1 C6 127.39(13) . .
C3 C4 Fe1 C2 -38.11(14) . .
C5 C4 Fe1 C2 81.56(15) . .
C3 C4 Fe1 C7 42.2(3) . .
C5 C4 Fe1 C7 161.8(2) . .
C3 C4 Fe1 C9 125.67(15) . .
C5 C4 Fe1 C9 -114.67(15) . .
C3 C4 Fe1 C8 81.82(16) . .
C5 C4 Fe1 C8 -158.51(14) . .
C3 C4 Fe1 C10 168.54(14) . .
C5 C4 Fe1 C10 -71.79(17) . .
C3 C4 Fe1 C5 -119.7(2) . .
C5 C4 Fe1 C3 119.7(2) . .
C3 C4 Fe1 C1 -82.12(15) . .
C5 C4 Fe1 C1 37.54(14) . .
C3 C4 Fe1 C6 -149.2(3) . .
C5 C4 Fe1 C6 -29.6(4) . .
N2 C6 Fe1 C2 -39.0(2) . .
C7 C6 Fe1 C2 83.05(15) . .
C10 C6 Fe1 C2 -158.03(13) . .
N2 C6 Fe1 C7 -122.1(2) . .
C10 C6 Fe1 C7 118.92(19) . .
N2 C6 Fe1 C9 156.4(2) . .
C7 C6 Fe1 C9 -81.48(15) . .
C10 C6 Fe1 C9 37.44(14) . .
N2 C6 Fe1 C8 -159.8(2) . .
C7 C6 Fe1 C8 -37.69(14) . .
C10 C6 Fe1 C8 81.23(15) . .
N2 C6 Fe1 C10 119.0(2) . .
C7 C6 Fe1 C10 -118.92(19) . .
N2 C6 Fe1 C5 42.2(2) . .
C7 C6 Fe1 C5 164.25(13) . .
C10 C6 Fe1 C5 -76.83(16) . .
N2 C6 Fe1 C3 -69.1(3) . .
C7 C6 Fe1 C3 52.9(2) . .
C10 C6 Fe1 C3 171.86(19) . .
N2 C6 Fe1 C1 2.8(2) . .
C7 C6 Fe1 C1 124.91(14) . .
C10 C6 Fe1 C1 -116.17(14) . .
N2 C6 Fe1 C4 65.3(4) . .
C7 C6 Fe1 C4 -172.7(3) . .
C10 C6 Fe1 C4 -53.7(4) . .
C25 C26 O1 C23 -41.9(2) . .
C25 C26 O1 Sc1 150.67(15) . .
C24 C23 O1 C26 36.9(2) . .
C24 C23 O1 Sc1 -155.17(14) . .
N1 Sc1 O1 C26 13.54(18) . .
N2 Sc1 O1 C26 113.30(17) . .
P2 Sc1 O1 C26 -98.35(16) 2_766 .
P1 Sc1 O1 C26 -16.36(17) . .
P2 Sc1 O1 C26 141.18(16) . .
Sc1 Sc1 O1 C26 -159.60(15) 2_766 .
N1 Sc1 O1 C23 -151.50(16) . .
N2 Sc1 O1 C23 -51.74(16) . .
P2 Sc1 O1 C23 96.61(16) 2_766 .
P1 Sc1 O1 C23 178.61(15) . .
P2 Sc1 O1 C23 -23.85(17) . .
Sc1 Sc1 O1 C23 35.36(17) 2_766 .
N1 P1 C11A C12A -64.2(6) . .
C14 P1 C11A C12A -179.1(5) . .
C11B P1 C11A C12A -72.6(16) . .
Sc1 P1 C11A C12A -20.1(9) . .
N1 P1 C11A C13A 59.1(8) . .
C14 P1 C11A C13A -55.8(7) . .
C11B P1 C11A C13A 50.7(15) . .
Sc1 P1 C11A C13A 103.2(7) . .
N1 P1 C11B C12B -150.0(4) . .
C11A P1 C11B C12B 22.5(14) . .
C14 P1 C11B C12B 99.6(5) . .
Sc1 P1 C11B C12B -116.9(4) . .
N1 P1 C11B C13B 81.8(5) . .
C11A P1 C11B C13B -105.8(19) . .
C14 P1 C11B C13B -28.7(5) . .
Sc1 P1 C11B C13B 114.8(4) . .
